data_1511863
loop_
_publ_author_name
'Yang, Weijun'
'Xu, Lijun'
'Chen, Zhengkai'
'Zhang, Lili'
'Miao, Maozhong'
'Ren, Hongjun'

_publ_section_title
;
 Ru-catalyzed synthesis of dihydrofuroquinolines from azido-cyclopropyl
 ketones.
;
_journal_issue 6
_journal_name_full 'Organic letters'
_journal_page_first 1282
_journal_page_last 1285
_journal_paper_doi 10.1021/ol400223d
_journal_volume 15
_journal_year 2013
_chemical_formula_moiety 'C18 H15 N O2'
_chemical_formula_sum 'C18 H15 N O2'
_chemical_formula_weight 277.31
_chemical_name_systematic
; 
 ? 
;
_space_group_IT_number 14
_symmetry_cell_setting monoclinic
_symmetry_space_group_name_Hall '-P 2yn'
_symmetry_space_group_name_H-M 'P 1 21/n 1'
_atom_sites_solution_hydrogens geom
_atom_sites_solution_primary direct
_atom_sites_solution_secondary difmap
_audit_creation_method SHELXL-97
_cell_angle_alpha 90.00
_cell_angle_beta 100.506(6)
_cell_angle_gamma 90.00
_cell_formula_units_Z 4
_cell_length_a 12.8977(8)
_cell_length_b 7.2069(5)
_cell_length_c 15.0389(9)
_cell_measurement_reflns_used 1768
_cell_measurement_temperature 293(2)
_cell_measurement_theta_max 29.4559
_cell_measurement_theta_min 2.9193
_cell_volume 1374.47(15)
_computing_cell_refinement 'CrysAlis PRO (Agilent Technologies, 2011)'
_computing_data_collection 'CrysAlis PRO'
_computing_data_reduction 'CrysAlis PRO'
_computing_molecular_graphics 'OLEX2 (Dolomanov et al., 2009)'
_computing_publication_material OLEX2
_computing_structure_refinement 'SHELXL-97 (Sheldrick, 2008)'
_computing_structure_solution 'SHELXS-97 (Sheldrick, 2008)'
_diffrn_ambient_temperature 293(2)
_diffrn_detector_area_resol_mean 10.3592
_diffrn_measured_fraction_theta_full 0.998
_diffrn_measured_fraction_theta_max 0.998
_diffrn_measurement_device_type 'Xcalibur, Atlas, Gemini ultra'
_diffrn_measurement_method '\w scans'
_diffrn_radiation_monochromator graphite
_diffrn_radiation_source 'fine-focus sealed tube'
_diffrn_radiation_type MoK\a
_diffrn_radiation_wavelength 0.71073
_diffrn_reflns_av_R_equivalents 0.0238
_diffrn_reflns_av_sigmaI/netI 0.0282
_diffrn_reflns_limit_h_max 15
_diffrn_reflns_limit_h_min -15
_diffrn_reflns_limit_k_max 8
_diffrn_reflns_limit_k_min -7
_diffrn_reflns_limit_l_max 17
_diffrn_reflns_limit_l_min -18
_diffrn_reflns_number 6703
_diffrn_reflns_theta_full 25.35
_diffrn_reflns_theta_max 25.35
_diffrn_reflns_theta_min 3.14
_exptl_absorpt_coefficient_mu 0.088
_exptl_absorpt_correction_T_max 0.9725
_exptl_absorpt_correction_T_min 0.9616
_exptl_absorpt_correction_type multi-scan
_exptl_absorpt_process_details
;
CrysAlis PRO (Agilent Technologies, 2011) 
;
_exptl_crystal_colour yellow
_exptl_crystal_density_diffrn 1.340
_exptl_crystal_density_method 'not measured'
_exptl_crystal_description block
_exptl_crystal_F_000 584
_exptl_crystal_size_max 0.45
_exptl_crystal_size_mid 0.38
_exptl_crystal_size_min 0.32
_refine_diff_density_max 0.152
_refine_diff_density_min -0.163
_refine_diff_density_rms 0.039
_refine_ls_extinction_coef 0.039(4)
_refine_ls_extinction_expression Fc^*^=kFc[1+0.001xFc^2^\l^3^/sin(2\q)]^-1/4^
_refine_ls_extinction_method SHELXL
_refine_ls_goodness_of_fit_ref 1.052
_refine_ls_hydrogen_treatment constr
_refine_ls_matrix_type full
_refine_ls_number_parameters 192
_refine_ls_number_reflns 2512
_refine_ls_number_restraints 0
_refine_ls_restrained_S_all 1.052
_refine_ls_R_factor_all 0.0614
_refine_ls_R_factor_gt 0.0420
_refine_ls_shift/su_max 0.000
_refine_ls_shift/su_mean 0.000
_refine_ls_structure_factor_coef Fsqd
_refine_ls_weighting_details 'calc w=1/[\s^2^(Fo^2^)+(0.0633P)^2^+0.1155P] where P=(Fo^2^+2Fc^2^)/3'
_refine_ls_weighting_scheme calc
_refine_ls_wR_factor_gt 0.1074
_refine_ls_wR_factor_ref 0.1228
_reflns_number_gt 1838
_reflns_number_total 2512
_reflns_threshold_expression >2sigma(I)
_cod_data_source_file ol400223d_si_001.cif
_cod_data_source_block 110920_ywjun7_22
_cod_original_cell_volume 1374.48(15)
_cod_original_sg_symbol_H-M 'P 21/n'
_cod_database_code 1511863

loop_
_symmetry_equiv_pos_as_xyz
'x, y, z'
'-x+1/2, y+1/2, -z+1/2'
'-x, -y, -z'
'x-1/2, -y-1/2, z-1/2'

loop_
_atom_site_label
_atom_site_type_symbol
_atom_site_fract_x
_atom_site_fract_y
_atom_site_fract_z
_atom_site_U_iso_or_equiv
_atom_site_adp_type
_atom_site_occupancy
_atom_site_symmetry_multiplicity
_atom_site_calc_flag
_atom_site_refinement_flags
O1 O 0.39013(8) 0.98166(16) 0.31498(8) 0.0535(4) Uani 1 1 d .
O2 O -0.27014(8) 1.06200(18) 0.37762(7) 0.0572(4) Uani 1 1 d .
N1 N 0.09671(10) 1.01126(17) 0.15352(8) 0.0421(4) Uani 1 1 d .
C1 C 0.37414(13) 0.9746(2) 0.11726(12) 0.0506(5) Uani 1 1 d .
H1 H 0.4427 0.9674 0.1497 0.061 Uiso 1 1 calc R
C2 C 0.35644(14) 0.9743(3) 0.02571(12) 0.0584(5) Uani 1 1 d .
H2 H 0.4131 0.9673 -0.0045 0.070 Uiso 1 1 calc R
C3 C 0.25372(14) 0.9846(2) -0.02393(12) 0.0567(5) Uani 1 1 d .
H3 H 0.2430 0.9841 -0.0868 0.068 Uiso 1 1 calc R
C4 C 0.16940(13) 0.9954(2) 0.01848(11) 0.0495(4) Uani 1 1 d .
H4 H 0.1017 1.0014 -0.0157 0.059 Uiso 1 1 calc R
C5 C 0.18352(12) 0.9974(2) 0.11371(10) 0.0411(4) Uani 1 1 d .
C6 C 0.28814(12) 0.9857(2) 0.16344(11) 0.0410(4) Uani 1 1 d .
C7 C 0.29594(12) 0.9864(2) 0.25752(11) 0.0405(4) Uani 1 1 d .
C8 C 0.21040(12) 0.9947(2) 0.29825(10) 0.0389(4) Uani 1 1 d .
C9 C 0.10974(12) 1.0106(2) 0.24326(10) 0.0381(4) Uani 1 1 d .
C10 C 0.24854(12) 0.9927(2) 0.39901(11) 0.0470(4) Uani 1 1 d .
H10A H 0.2257 0.8815 0.4263 0.056 Uiso 1 1 calc R
H10B H 0.2241 1.1010 0.4275 0.056 Uiso 1 1 calc R
C11 C 0.36816(13) 0.9958(3) 0.40568(11) 0.0531(5) Uani 1 1 d .
H11A H 0.3971 1.1103 0.4337 0.064 Uiso 1 1 calc R
H11B H 0.4000 0.8926 0.4422 0.064 Uiso 1 1 calc R
C12 C 0.01223(11) 1.0327(2) 0.28108(10) 0.0389(4) Uani 1 1 d .
C13 C -0.07020(11) 1.1397(2) 0.23615(10) 0.0413(4) Uani 1 1 d .
H13 H -0.0618 1.2021 0.1838 0.050 Uiso 1 1 calc R
C14 C -0.16471(11) 1.1567(2) 0.26684(10) 0.0439(4) Uani 1 1 d .
H14 H -0.2184 1.2308 0.2357 0.053 Uiso 1 1 calc R
C15 C -0.17885(11) 1.0634(2) 0.34358(10) 0.0421(4) Uani 1 1 d .
C16 C -0.09658(13) 0.9587(2) 0.39084(11) 0.0491(4) Uani 1 1 d .
H16 H -0.1050 0.8977 0.4436 0.059 Uiso 1 1 calc R
C17 C -0.00305(12) 0.9444(2) 0.36028(10) 0.0459(4) Uani 1 1 d .
H17 H 0.0514 0.8743 0.3930 0.055 Uiso 1 1 calc R
C18 C -0.36114(12) 1.1450(3) 0.32502(13) 0.0635(5) Uani 1 1 d .
H18A H -0.3764 1.0864 0.2668 0.095 Uiso 1 1 calc R
H18B H -0.3484 1.2748 0.3176 0.095 Uiso 1 1 calc R
H18C H -0.4201 1.1297 0.3552 0.095 Uiso 1 1 calc R

loop_
_atom_site_aniso_label
_atom_site_aniso_U_11
_atom_site_aniso_U_22
_atom_site_aniso_U_33
_atom_site_aniso_U_23
_atom_site_aniso_U_13
_atom_site_aniso_U_12
O1 0.0331(6) 0.0682(8) 0.0552(7) -0.0022(6) -0.0032(5) 0.0021(5)
O2 0.0416(7) 0.0748(9) 0.0582(7) 0.0079(6) 0.0173(5) 0.0070(6)
N1 0.0356(7) 0.0474(8) 0.0422(7) 0.0004(6) 0.0043(5) 0.0007(6)
C1 0.0363(9) 0.0527(11) 0.0627(11) -0.0051(8) 0.0084(7) -0.0042(7)
C2 0.0484(11) 0.0680(13) 0.0626(11) -0.0076(9) 0.0204(8) -0.0054(8)
C3 0.0567(11) 0.0669(12) 0.0483(10) -0.0047(8) 0.0141(8) -0.0038(9)
C4 0.0430(10) 0.0579(11) 0.0456(9) -0.0009(8) 0.0032(7) -0.0002(7)
C5 0.0370(9) 0.0379(9) 0.0475(9) -0.0016(7) 0.0055(7) -0.0007(6)
C6 0.0365(8) 0.0349(9) 0.0505(9) -0.0032(7) 0.0049(7) -0.0005(6)
C7 0.0319(8) 0.0356(9) 0.0504(9) 0.0001(7) -0.0016(7) 0.0007(6)
C8 0.0355(8) 0.0348(9) 0.0441(9) 0.0003(6) 0.0011(6) 0.0012(6)
C9 0.0357(8) 0.0345(8) 0.0424(9) 0.0008(6) 0.0028(6) -0.0002(6)
C10 0.0422(10) 0.0505(10) 0.0445(9) 0.0020(7) -0.0019(7) 0.0030(7)
C11 0.0460(10) 0.0592(11) 0.0485(10) -0.0026(8) -0.0061(7) 0.0032(8)
C12 0.0358(8) 0.0391(8) 0.0400(8) -0.0011(6) 0.0026(6) -0.0019(6)
C13 0.0383(8) 0.0439(9) 0.0399(8) 0.0060(7) 0.0029(6) -0.0009(7)
C14 0.0365(8) 0.0462(10) 0.0464(9) 0.0034(7) 0.0007(6) 0.0062(7)
C15 0.0367(9) 0.0468(10) 0.0424(8) -0.0032(7) 0.0062(6) -0.0015(7)
C16 0.0465(10) 0.0571(11) 0.0436(9) 0.0099(8) 0.0082(7) 0.0011(8)
C17 0.0389(9) 0.0507(10) 0.0462(9) 0.0083(7) 0.0022(7) 0.0051(7)
C18 0.0353(9) 0.0720(13) 0.0833(13) 0.0023(10) 0.0112(8) 0.0058(9)

loop_
_atom_type_symbol
_atom_type_description
_atom_type_scat_dispersion_real
_atom_type_scat_dispersion_imag
_atom_type_scat_source
C C 0.0033 0.0016 'International Tables Vol C Tables 4.2.6.8 and 6.1.1.4'
H H 0.0000 0.0000 'International Tables Vol C Tables 4.2.6.8 and 6.1.1.4'
N N 0.0061 0.0033 'International Tables Vol C Tables 4.2.6.8 and 6.1.1.4'
O O 0.0106 0.0060 'International Tables Vol C Tables 4.2.6.8 and 6.1.1.4'

loop_
_geom_angle_atom_site_label_1
_geom_angle_atom_site_label_2
_geom_angle_atom_site_label_3
_geom_angle
C7 O1 C11 106.99(12)
C15 O2 C18 117.94(13)
C9 N1 C5 118.86(13)
C2 C1 C6 119.83(15)
C2 C1 H1 120.1
C6 C1 H1 120.1
C1 C2 C3 120.68(17)
C1 C2 H2 119.7
C3 C2 H2 119.7
C4 C3 C2 120.89(17)
C4 C3 H3 119.6
C2 C3 H3 119.6
C3 C4 C5 120.71(15)
C3 C4 H4 119.6
C5 C4 H4 119.6
N1 C5 C4 118.77(14)
N1 C5 C6 123.32(15)
C4 C5 C6 117.91(15)
C7 C6 C1 125.32(14)
C7 C6 C5 114.71(14)
C1 C6 C5 119.97(15)
O1 C7 C8 114.88(14)
O1 C7 C6 122.32(14)
C8 C7 C6 122.79(13)
C7 C8 C9 118.41(14)
C7 C8 C10 108.09(13)
C9 C8 C10 133.44(15)
N1 C9 C8 121.86(14)
N1 C9 C12 115.52(13)
C8 C9 C12 122.61(14)
C8 C10 C11 101.93(13)
C8 C10 H10A 111.4
C11 C10 H10A 111.4
C8 C10 H10B 111.4
C11 C10 H10B 111.4
H10A C10 H10B 109.2
O1 C11 C10 107.83(12)
O1 C11 H11A 110.1
C10 C11 H11A 110.1
O1 C11 H11B 110.1
C10 C11 H11B 110.1
H11A C11 H11B 108.5
C13 C12 C17 117.05(14)
C13 C12 C9 120.17(13)
C17 C12 C9 122.75(13)
C14 C13 C12 122.02(14)
C14 C13 H13 119.0
C12 C13 H13 119.0
C15 C14 C13 119.70(13)
C15 C14 H14 120.1
C13 C14 H14 120.1
O2 C15 C14 124.94(13)
O2 C15 C16 115.75(14)
C14 C15 C16 119.30(14)
C17 C16 C15 120.43(15)
C17 C16 H16 119.8
C15 C16 H16 119.8
C16 C17 C12 121.44(14)
C16 C17 H17 119.3
C12 C17 H17 119.3
O2 C18 H18A 109.5
O2 C18 H18B 109.5
H18A C18 H18B 109.5
O2 C18 H18C 109.5
H18A C18 H18C 109.5
H18B C18 H18C 109.5

loop_
_geom_bond_atom_site_label_1
_geom_bond_atom_site_label_2
_geom_bond_distance
O1 C7 1.3568(17)
O1 C11 1.446(2)
O2 C15 1.3668(18)
O2 C18 1.4221(19)
N1 C9 1.3293(19)
N1 C5 1.366(2)
C1 C2 1.354(2)
C1 C6 1.414(2)
C1 H1 0.9300
C2 C3 1.399(2)
C2 H2 0.9300
C3 C4 1.360(2)
C3 H3 0.9300
C4 C5 1.411(2)
C4 H4 0.9300
C5 C6 1.421(2)
C6 C7 1.400(2)
C7 C8 1.357(2)
C8 C9 1.411(2)
C8 C10 1.505(2)
C9 C12 1.480(2)
C10 C11 1.528(2)
C10 H10A 0.9700
C10 H10B 0.9700
C11 H11A 0.9700
C11 H11B 0.9700
C12 C13 1.386(2)
C12 C17 1.396(2)
C13 C14 1.385(2)
C13 H13 0.9300
C14 C15 1.376(2)
C14 H14 0.9300
C15 C16 1.388(2)
C16 C17 1.371(2)
C16 H16 0.9300
C17 H17 0.9300
C18 H18A 0.9600
C18 H18B 0.9600
C18 H18C 0.9600
